data_7052572
loop_
_publ_author_name
'Wan, Chong-Qing'
'Mak, Thomas C. W.'

_publ_section_title
;
 Supramolecular frameworks constructed from angular-shaped
 sulfonyldipyrazine and various silver(i) salts
;
_journal_issue 2
_journal_name_full 'New Journal of Chemistry'
_journal_page_first 319
_journal_paper_doi 10.1039/c0nj00631a
_journal_volume 35
_journal_year 2011
_chemical_formula_sum 'C8 H6 Ag Cl N4 O6 S'
_chemical_formula_weight 429.55
_chemical_name_systematic
;
?
;
_space_group_IT_number 19
_symmetry_cell_setting orthorhombic
_symmetry_space_group_name_Hall 'P 2ac 2ab'
_symmetry_space_group_name_H-M 'P 21 21 21'
_atom_sites_solution_hydrogens geom
_atom_sites_solution_primary direct
_atom_sites_solution_secondary difmap
_audit_creation_method SHELXL-97
_cell_angle_alpha 90.00
_cell_angle_beta 90.00
_cell_angle_gamma 90.00
_cell_formula_units_Z 4
_cell_length_a 7.8459(8)
_cell_length_b 11.2785(12)
_cell_length_c 14.4645(15)
_cell_measurement_temperature 293(2)
_cell_volume 1280.0(2)
_computing_cell_refinement 'Bruler SMART'
_computing_data_collection 'Bruler SMART'
_computing_data_reduction 'Bruler SAINT'
_computing_molecular_graphics 'Bruler SHELXTL'
_computing_publication_material 'Bruler SHELXTL'
_computing_structure_refinement 'SHELXL-97 (Sheldrick, 1997)'
_computing_structure_solution 'SHELXS-97 (Sheldrick, 1990)'
_diffrn_ambient_temperature 293(2)
_diffrn_measured_fraction_theta_full 1.000
_diffrn_measured_fraction_theta_max 1.000
_diffrn_radiation_monochromator graphite
_diffrn_radiation_source 'fine-focus sealed tube'
_diffrn_radiation_type MoK\a
_diffrn_radiation_wavelength 0.71073
_diffrn_reflns_av_R_equivalents 0.0312
_diffrn_reflns_av_sigmaI/netI 0.0370
_diffrn_reflns_limit_h_max 10
_diffrn_reflns_limit_h_min -10
_diffrn_reflns_limit_k_max 15
_diffrn_reflns_limit_k_min -15
_diffrn_reflns_limit_l_max 8
_diffrn_reflns_limit_l_min -19
_diffrn_reflns_number 8900
_diffrn_reflns_theta_full 28.29
_diffrn_reflns_theta_max 28.29
_diffrn_reflns_theta_min 2.29
_exptl_absorpt_coefficient_mu 1.981
_exptl_absorpt_correction_T_max 1.000000
_exptl_absorpt_correction_T_min 0.884088
_exptl_absorpt_correction_type multi-scan
_exptl_absorpt_process_details sadabs
_exptl_crystal_colour yellow
_exptl_crystal_density_diffrn 2.229
_exptl_crystal_density_method 'not measured'
_exptl_crystal_description block
_exptl_crystal_F_000 840
_exptl_crystal_size_max 0.43
_exptl_crystal_size_mid 0.35
_exptl_crystal_size_min 0.23
_refine_diff_density_max 0.912
_refine_diff_density_min -0.481
_refine_diff_density_rms 0.109
_refine_ls_abs_structure_details 'Flack H D (1983), Acta Cryst. A39, 876-881'
_refine_ls_abs_structure_Flack 0.00(4)
_refine_ls_extinction_method none
_refine_ls_goodness_of_fit_ref 1.074
_refine_ls_hydrogen_treatment constr
_refine_ls_matrix_type full
_refine_ls_number_parameters 190
_refine_ls_number_reflns 3188
_refine_ls_number_restraints 16
_refine_ls_restrained_S_all 1.092
_refine_ls_R_factor_all 0.0405
_refine_ls_R_factor_gt 0.0344
_refine_ls_shift/su_max 0.001
_refine_ls_shift/su_mean 0.000
_refine_ls_structure_factor_coef Fsqd
_refine_ls_weighting_details 'calc w=1/[\s^2^(Fo^2^)+(0.0504P)^2^+0.4798P] where P=(Fo^2^+2Fc^2^)/3'
_refine_ls_weighting_scheme calc
_refine_ls_wR_factor_gt 0.0887
_refine_ls_wR_factor_ref 0.0927
_reflns_number_gt 2833
_reflns_number_total 3188
_reflns_threshold_expression >2sigma(I)
_cod_data_source_file C0NJ00631A.TXT
_cod_data_source_block compound1
_cod_original_sg_symbol_H-M P2(1)2(1)2(1)
_cod_database_code 7052572

loop_
_symmetry_equiv_pos_as_xyz
'x, y, z'
'-x+1/2, -y, z+1/2'
'-x, y+1/2, -z+1/2'
'x+1/2, -y+1/2, -z'

loop_
_atom_site_label
_atom_site_type_symbol
_atom_site_fract_x
_atom_site_fract_y
_atom_site_fract_z
_atom_site_U_iso_or_equiv
_atom_site_adp_type
_atom_site_occupancy
_atom_site_symmetry_multiplicity
_atom_site_calc_flag
_atom_site_refinement_flags
_atom_site_disorder_assembly
_atom_site_disorder_group
Ag1 Ag 0.67310(5) 0.44820(4) 0.83684(2) 0.03981(12) Uani 1 1 d . . .
S1 S 0.53258(14) 0.35040(9) 0.43612(7) 0.0297(2) Uani 1 1 d . . .
O1 O 0.4304(5) 0.2635(3) 0.4812(3) 0.0474(9) Uani 1 1 d . . .
O2 O 0.6468(5) 0.3181(3) 0.3624(2) 0.0436(8) Uani 1 1 d . . .
N1 N 0.7188(5) 0.4570(4) 0.6803(2) 0.0336(8) Uani 1 1 d . . .
N2 N 0.7719(4) 0.5004(3) 0.4929(3) 0.0293(7) Uani 1 1 d . . .
N3 N 0.1317(5) 0.5576(4) 0.3710(3) 0.0405(9) Uani 1 1 d . . .
N4 N 0.4828(4) 0.5465(3) 0.3437(3) 0.0328(7) Uani 1 1 d . . .
C1 C 0.6270(5) 0.4025(4) 0.6155(3) 0.0285(9) Uani 1 1 d . . .
H1A H 0.5430 0.3488 0.6328 0.034 Uiso 1 1 calc R . .
C2 C 0.6549(5) 0.4248(3) 0.5230(3) 0.0246(7) Uani 1 1 d . . .
C3 C 0.8618(6) 0.5552(5) 0.5572(3) 0.0374(10) Uani 1 1 d . . .
H3A H 0.9454 0.6089 0.5393 0.045 Uiso 1 1 calc R . .
C4 C 0.8349(6) 0.5348(4) 0.6505(3) 0.0377(9) Uani 1 1 d . . .
H4A H 0.8994 0.5764 0.6936 0.045 Uiso 1 1 calc R . .
C5 C 0.3991(5) 0.4657(4) 0.3930(3) 0.0290(8) Uani 1 1 d . . .
C6 C 0.2259(6) 0.4689(4) 0.4071(4) 0.0372(10) Uani 1 1 d . . .
H6A H 0.1735 0.4097 0.4416 0.045 Uiso 1 1 calc R . .
C7 C 0.2161(6) 0.6394(5) 0.3216(4) 0.0420(11) Uani 1 1 d . . .
H7A H 0.1556 0.7021 0.2957 0.050 Uiso 1 1 calc R . .
C8 C 0.3896(6) 0.6334(4) 0.3082(4) 0.0397(11) Uani 1 1 d . . .
H8A H 0.4429 0.6918 0.2732 0.048 Uiso 1 1 calc R . .
Cl1 Cl 0.67475(16) 0.14605(11) 0.85765(10) 0.0514(3) Uani 1 1 d D . .
O3 O 0.5846(11) 0.1666(6) 0.7727(3) 0.142(3) Uani 1 1 d D . .
O4 O 0.8113(7) 0.2262(5) 0.8775(8) 0.204(6) Uani 1 1 d D . .
O5 O 0.5451(7) 0.1622(6) 0.9273(4) 0.108(2) Uani 1 1 d D . .
O6 O 0.7332(6) 0.0260(2) 0.8650(4) 0.0815(16) Uani 1 1 d D . .

loop_
_atom_site_aniso_label
_atom_site_aniso_U_11
_atom_site_aniso_U_22
_atom_site_aniso_U_33
_atom_site_aniso_U_23
_atom_site_aniso_U_13
_atom_site_aniso_U_12
Ag1 0.03704(17) 0.0588(2) 0.02356(16) -0.00532(16) 0.00262(14) -0.01007(17)
S1 0.0364(5) 0.0261(4) 0.0264(5) 0.0003(4) -0.0048(4) -0.0035(4)
O1 0.056(2) 0.0383(17) 0.048(2) 0.0070(17) -0.0082(18) -0.0189(16)
O2 0.056(2) 0.0408(17) 0.0336(17) -0.0114(14) -0.0038(15) 0.0116(15)
N1 0.0333(17) 0.0456(19) 0.0220(17) 0.0017(17) -0.0009(13) -0.0044(16)
N2 0.0291(16) 0.0335(16) 0.0253(17) 0.0028(14) 0.0014(14) -0.0041(13)
N3 0.0296(17) 0.048(2) 0.044(2) 0.000(2) -0.0011(16) 0.0003(17)
N4 0.0275(15) 0.0380(17) 0.0329(18) 0.008(2) 0.0012(15) -0.0015(14)
C1 0.027(2) 0.033(2) 0.025(2) 0.0037(16) 0.0014(16) -0.0008(15)
C2 0.0252(18) 0.0246(17) 0.0241(18) -0.0019(14) -0.0017(15) 0.0013(15)
C3 0.037(2) 0.045(2) 0.030(2) 0.005(2) -0.0060(17) -0.010(2)
C4 0.038(2) 0.047(2) 0.029(2) -0.0054(18) -0.004(2) -0.006(2)
C5 0.0307(18) 0.033(2) 0.0233(19) -0.0008(18) -0.0026(16) -0.0032(17)
C6 0.035(2) 0.039(3) 0.038(2) -0.001(2) 0.0040(18) -0.0078(18)
C7 0.036(2) 0.043(2) 0.047(3) 0.006(2) -0.003(2) 0.0058(19)
C8 0.036(2) 0.038(2) 0.045(3) 0.014(2) 0.003(2) -0.0053(19)
Cl1 0.0384(5) 0.0387(5) 0.0771(9) 0.0055(6) 0.0045(7) 0.0036(5)
O3 0.224(9) 0.134(5) 0.068(4) 0.004(4) 0.000(5) 0.104(6)
O4 0.078(4) 0.064(4) 0.47(2) 0.048(7) -0.018(8) -0.008(3)
O5 0.111(5) 0.119(5) 0.093(4) -0.005(4) 0.032(4) 0.018(4)
O6 0.081(3) 0.039(2) 0.125(5) 0.002(3) -0.003(3) 0.006(2)

loop_
_atom_type_symbol
_atom_type_description
_atom_type_scat_dispersion_real
_atom_type_scat_dispersion_imag
_atom_type_scat_source
C C 0.0033 0.0016 'International Tables Vol C Tables 4.2.6.8 and 6.1.1.4'
H H 0.0000 0.0000 'International Tables Vol C Tables 4.2.6.8 and 6.1.1.4'
N N 0.0061 0.0033 'International Tables Vol C Tables 4.2.6.8 and 6.1.1.4'
O O 0.0106 0.0060 'International Tables Vol C Tables 4.2.6.8 and 6.1.1.4'
S S 0.1246 0.1234 'International Tables Vol C Tables 4.2.6.8 and 6.1.1.4'
Cl Cl 0.1484 0.1585 'International Tables Vol C Tables 4.2.6.8 and 6.1.1.4'
Ag Ag -0.8971 1.1015 'International Tables Vol C Tables 4.2.6.8 and 6.1.1.4'

loop_
_geom_angle_atom_site_label_1
_geom_angle_atom_site_label_2
_geom_angle_atom_site_label_3
_geom_angle
_geom_angle_site_symmetry_1
_geom_angle_site_symmetry_3
_geom_angle_publ_flag
N1 Ag1 N2 154.26(13) . 2_665 ?
N1 Ag1 N3 110.71(14) . 2_565 ?
N2 Ag1 N3 89.55(13) 2_665 2_565 ?
O1 S1 O2 121.0(2) . . ?
O1 S1 C5 109.3(2) . . ?
O2 S1 C5 106.9(2) . . ?
O1 S1 C2 107.6(2) . . ?
O2 S1 C2 107.8(2) . . ?
C5 S1 C2 102.61(19) . . ?
C1 N1 C4 116.4(4) . . ?
C1 N1 Ag1 126.2(3) . . ?
C4 N1 Ag1 116.9(3) . . ?
C3 N2 C2 116.0(4) . . ?
C3 N2 Ag1 117.3(3) . 2_664 ?
C2 N2 Ag1 126.6(3) . 2_664 ?
C7 N3 C6 116.5(4) . . ?
C7 N3 Ag1 113.2(3) . 2_564 ?
C6 N3 Ag1 126.5(3) . 2_564 ?
C8 N4 C5 116.2(4) . . ?
N1 C1 C2 120.9(4) . . ?
N1 C1 H1A 119.6 . . ?
C2 C1 H1A 119.6 . . ?
N2 C2 C1 123.1(4) . . ?
N2 C2 S1 116.2(3) . . ?
C1 C2 S1 120.7(3) . . ?
N2 C3 C4 121.8(4) . . ?
N2 C3 H3A 119.1 . . ?
C4 C3 H3A 119.1 . . ?
N1 C4 C3 121.8(4) . . ?
N1 C4 H4A 119.1 . . ?
C3 C4 H4A 119.1 . . ?
N4 C5 C6 123.3(4) . . ?
N4 C5 S1 113.4(3) . . ?
C6 C5 S1 123.2(4) . . ?
N3 C6 C5 120.3(5) . . ?
N3 C6 H6A 119.9 . . ?
C5 C6 H6A 119.9 . . ?
N3 C7 C8 121.9(5) . . ?
N3 C7 H7A 119.0 . . ?
C8 C7 H7A 119.0 . . ?
N4 C8 C7 121.8(5) . . ?
N4 C8 H8A 119.1 . . ?
C7 C8 H8A 119.1 . . ?
O4 Cl1 O6 110.0(4) . . ?
O4 Cl1 O3 116.0(5) . . ?
O6 Cl1 O3 111.9(3) . . ?
O4 Cl1 O5 107.9(5) . . ?
O6 Cl1 O5 107.0(4) . . ?
O3 Cl1 O5 103.3(5) . . ?

loop_
_geom_bond_atom_site_label_1
_geom_bond_atom_site_label_2
_geom_bond_distance
_geom_bond_site_symmetry_2
_geom_bond_publ_flag
Ag1 N1 2.295(3) . ?
Ag1 N2 2.370(4) 2_665 ?
Ag1 N3 2.443(4) 2_565 ?
S1 O1 1.424(3) . ?
S1 O2 1.440(4) . ?
S1 C5 1.782(5) . ?
S1 C2 1.790(4) . ?
N1 C1 1.333(6) . ?
N1 C4 1.336(6) . ?
N2 C3 1.321(6) . ?
N2 C2 1.327(5) . ?
N2 Ag1 2.370(4) 2_664 ?
N3 C7 1.342(7) . ?
N3 C6 1.349(7) . ?
N3 Ag1 2.443(4) 2_564 ?
N4 C8 1.326(6) . ?
N4 C5 1.330(5) . ?
C1 C2 1.378(6) . ?
C1 H1A 0.9300 . ?
C3 C4 1.385(6) . ?
C3 H3A 0.9300 . ?
C4 H4A 0.9300 . ?
C5 C6 1.375(6) . ?
C6 H6A 0.9300 . ?
C7 C8 1.377(7) . ?
C7 H7A 0.9300 . ?
C8 H8A 0.9300 . ?
Cl1 O4 1.431(2) . ?
Cl1 O6 1.4337(19) . ?
Cl1 O3 1.436(2) . ?
Cl1 O5 1.443(2) . ?

loop_
_geom_torsion_atom_site_label_1
_geom_torsion_atom_site_label_2
_geom_torsion_atom_site_label_3
_geom_torsion_atom_site_label_4
_geom_torsion
_geom_torsion_site_symmetry_1
_geom_torsion_site_symmetry_2
_geom_torsion_site_symmetry_3
_geom_torsion_site_symmetry_4
_geom_torsion_publ_flag
N2 Ag1 N1 C1 -176.3(3) 2_665 . . . ?
N3 Ag1 N1 C1 -36.4(4) 2_565 . . . ?
N2 Ag1 N1 C4 -4.9(5) 2_665 . . . ?
N3 Ag1 N1 C4 135.0(3) 2_565 . . . ?
C4 N1 C1 C2 1.3(6) . . . . ?
Ag1 N1 C1 C2 172.7(3) . . . . ?
C3 N2 C2 C1 -0.4(6) . . . . ?
Ag1 N2 C2 C1 -177.8(3) 2_664 . . . ?
C3 N2 C2 S1 179.9(3) . . . . ?
Ag1 N2 C2 S1 2.6(5) 2_664 . . . ?
N1 C1 C2 N2 -0.2(6) . . . . ?
N1 C1 C2 S1 179.4(3) . . . . ?
O1 S1 C2 N2 172.9(3) . . . . ?
O2 S1 C2 N2 40.9(4) . . . . ?
C5 S1 C2 N2 -71.8(3) . . . . ?
O1 S1 C2 C1 -6.7(4) . . . . ?
O2 S1 C2 C1 -138.8(3) . . . . ?
C5 S1 C2 C1 108.6(4) . . . . ?
C2 N2 C3 C4 -0.1(7) . . . . ?
Ag1 N2 C3 C4 177.5(4) 2_664 . . . ?
C1 N1 C4 C3 -1.8(7) . . . . ?
Ag1 N1 C4 C3 -174.1(4) . . . . ?
N2 C3 C4 N1 1.3(8) . . . . ?
C8 N4 C5 C6 0.5(7) . . . . ?
C8 N4 C5 S1 178.7(4) . . . . ?
O1 S1 C5 N4 -175.2(3) . . . . ?
O2 S1 C5 N4 -42.5(4) . . . . ?
C2 S1 C5 N4 70.7(3) . . . . ?
O1 S1 C5 C6 2.9(5) . . . . ?
O2 S1 C5 C6 135.6(4) . . . . ?
C2 S1 C5 C6 -111.1(4) . . . . ?
C7 N3 C6 C5 0.3(7) . . . . ?
Ag1 N3 C6 C5 156.7(4) 2_564 . . . ?
N4 C5 C6 N3 -0.7(8) . . . . ?
S1 C5 C6 N3 -178.6(3) . . . . ?
C6 N3 C7 C8 0.2(8) . . . . ?
Ag1 N3 C7 C8 -159.3(4) 2_564 . . . ?
C5 N4 C8 C7 0.0(7) . . . . ?
N3 C7 C8 N4 -0.3(9) . . . . ?
